data_7115444
loop_
_publ_author_name
'Nan Ma'
'Yiwu Yao'
'Bing-Xin Zhao'
'Ying Wang'
'Wen-Cai Ye'
'Sheng Jiang'

_publ_section_title
;
 Total synthesis of securinega alkaloids (--)-norsecurinine,
 (--)-niruroidine and (--)-flueggine A
;
_journal_name_full Chem.Commun.
_journal_page_first 9284
_journal_paper_doi 10.1039/C4cc02575J
_journal_volume 50
_journal_year 2014
_chemical_absolute_configuration unk
_chemical_formula_moiety 'C12 H15 N O3'
_chemical_formula_sum 'C12 H15 N O3'
_chemical_formula_weight 221.25
_chemical_name_systematic
;
 ? 
;
_space_group_crystal_system orthorhombic
_space_group_IT_number 19
_space_group_name_Hall 'P 2ac 2ab'
_space_group_name_H-M_alt 'P 21 21 21'
_symmetry_space_group_name_Hall 'P 2ac 2ab'
_symmetry_space_group_name_H-M 'P 21 21 21'
_atom_sites_solution_hydrogens geom
_atom_sites_solution_primary direct
_atom_sites_solution_secondary difmap
_audit_creation_date 2013-04-22
_audit_creation_method
;
  Olex2 1.1
  (compiled Nov  1 2011 20:42:30, GUI svn.r3906)
;
_cell_angle_alpha 90.00
_cell_angle_beta 90.00
_cell_angle_gamma 90.00
_cell_formula_units_Z 4
_cell_length_a 5.80812(19)
_cell_length_b 8.2156(3)
_cell_length_c 21.4801(7)
_cell_measurement_reflns_used 3558
_cell_measurement_temperature 173.01(10)
_cell_measurement_theta_max 62.5510
_cell_measurement_theta_min 4.0990
_cell_volume 1024.97(6)
_computing_cell_refinement
;
CrysAlisPro, Agilent Technologies,
Version 1.171.36.24 (release 03-12-2012 CrysAlis171 .NET)
(compiled Dec  3 2012,18:21:49)
;
_computing_data_collection
;
CrysAlisPro, Agilent Technologies,
Version 1.171.36.24 (release 03-12-2012 CrysAlis171 .NET)
(compiled Dec  3 2012,18:21:49)
;
_computing_data_reduction
;
CrysAlisPro, Agilent Technologies,
Version 1.171.36.24 (release 03-12-2012 CrysAlis171 .NET)
(compiled Dec  3 2012,18:21:49)
;
_computing_molecular_graphics
;
O. V. Dolomanov, L. J. Bourhis, R. J. Gildea, J. A. K. Howard and H. Puschmann,
OLEX2: a complete structure solution, refinement and analysis program.
J. Appl. Cryst. (2009). 42, 339-341.
;
_computing_publication_material
;
O. V. Dolomanov, L. J. Bourhis, R. J. Gildea, J. A. K. Howard and H. Puschmann,
OLEX2: a complete structure solution, refinement and analysis program.
J. Appl. Cryst. (2009). 42, 339-341.
;
_computing_structure_refinement
;
SHELXL, G.M. Sheldrick, Acta Cryst.
2008). A64, 112-122
;
_computing_structure_solution
;
SHELXS, G.M. Sheldrick, Acta Cryst.
(2008). A64, 112-122
;
_diffrn_ambient_temperature 173.01(10)
_diffrn_detector_area_resol_mean 16.0288
_diffrn_measured_fraction_theta_full 0.9980
_diffrn_measured_fraction_theta_max 0.9940
_diffrn_measurement_details
;
  1 omega  -90.00  -61.00   1.0000    1.0000
omega____ theta____ kappa____ phi______ frames
    -      -33.1184 -178.0000  -90.0000 29

  2 omega    3.00  106.00   1.0000    1.0000
omega____ theta____ kappa____ phi______ frames
    -       33.1184   19.0000 -120.0000 103

  3 omega   38.00   84.00   1.0000    1.0000
omega____ theta____ kappa____ phi______ frames
    -       33.1184  178.0000   30.0000 46

  4 omega   38.00   72.00   1.0000    1.0000
omega____ theta____ kappa____ phi______ frames
    -       90.5000  -45.0000  150.0000 34

  5 omega   22.00   66.00   1.0000    1.0000
omega____ theta____ kappa____ phi______ frames
    -       90.5000  -30.0000 -180.0000 44

  6 omega  137.00  163.00   1.0000    1.0000
omega____ theta____ kappa____ phi______ frames
    -       90.5000  111.0000  150.0000 26

  7 omega   19.00   72.00   1.0000    1.0000
omega____ theta____ kappa____ phi______ frames
    -       90.5000  -45.0000   60.0000 53

  8 omega  118.00  145.00   1.0000    1.0000
omega____ theta____ kappa____ phi______ frames
    -       90.5000   45.0000  -30.0000 27

  9 omega   75.00  116.00   1.0000    1.0000
omega____ theta____ kappa____ phi______ frames
    -       90.5000   45.0000  -30.0000 41

 10 omega   34.00   76.00   1.0000    1.0000
omega____ theta____ kappa____ phi______ frames
    -       90.5000  -45.0000  -30.0000 42

 11 omega   29.00   64.00   1.0000    1.0000
omega____ theta____ kappa____ phi______ frames
    -       90.5000  -30.0000   90.0000 35

 12 omega   19.00   53.00   1.0000    1.0000
omega____ theta____ kappa____ phi______ frames
    -       90.5000  -30.0000  -60.0000 34

 13 omega   30.00  112.00   1.0000    1.0000
omega____ theta____ kappa____ phi______ frames
    -       90.5000  -61.0000 -120.0000 82

 14 omega -110.00  -53.00   1.0000    1.0000
omega____ theta____ kappa____ phi______ frames
    -      -33.1184  178.0000   30.0000 57

 15 omega    8.00  106.00   1.0000    1.0000
omega____ theta____ kappa____ phi______ frames
    -       33.1184   38.0000  -30.0000 98

 16 omega    3.00  103.00   1.0000    1.0000
omega____ theta____ kappa____ phi______ frames
    -       33.1184   77.0000   60.0000 100

 17 omega   18.00   90.00   1.0000    1.0000
omega____ theta____ kappa____ phi______ frames
    -       90.5000 -111.0000 -150.0000 72

 18 omega   61.00  163.00   1.0000    1.0000
omega____ theta____ kappa____ phi______ frames
    -       90.5000   30.0000 -120.0000 102

 19 omega   67.00  162.00   1.0000    1.0000
omega____ theta____ kappa____ phi______ frames
    -       90.5000   45.0000   30.0000 95

 20 omega   60.00  161.00   1.0000    1.0000
omega____ theta____ kappa____ phi______ frames
    -       90.5000   77.0000  150.0000 101

 21 omega   18.00   90.00   1.0000    1.0000
omega____ theta____ kappa____ phi______ frames
    -       90.5000 -111.0000   90.0000 72

 22 omega   61.00  163.00   1.0000    1.0000
omega____ theta____ kappa____ phi______ frames
    -       90.5000   30.0000  120.0000 102

 23 omega -110.00  -53.00   1.0000    1.0000
omega____ theta____ kappa____ phi______ frames
    -      -33.1184  178.0000  150.0000 57

 24 omega   13.00  102.00   1.0000    1.0000
omega____ theta____ kappa____ phi______ frames
    -       33.1184   57.0000    0.0000 89

 25 omega    3.00  103.00   1.0000    1.0000
omega____ theta____ kappa____ phi______ frames
    -       33.1184   77.0000 -180.0000 100

 26 omega   18.00   63.00   1.0000    1.0000
omega____ theta____ kappa____ phi______ frames
    -       90.5000 -111.0000  -30.0000 45

 27 omega   60.00  161.00   1.0000    1.0000
omega____ theta____ kappa____ phi______ frames
    -       90.5000   77.0000  -90.0000 101
;
_diffrn_measurement_device_type 'Xcalibur, Sapphire3, Gemini ultra'
_diffrn_measurement_method '\w scans'
_diffrn_orient_matrix_UB_11 0.1259962000
_diffrn_orient_matrix_UB_12 -0.1608467000
_diffrn_orient_matrix_UB_13 -0.0139673000
_diffrn_orient_matrix_UB_21 0.0280395000
_diffrn_orient_matrix_UB_22 0.0516200000
_diffrn_orient_matrix_UB_23 -0.0685414000
_diffrn_orient_matrix_UB_31 0.2317410000
_diffrn_orient_matrix_UB_32 0.0813235000
_diffrn_orient_matrix_UB_33 0.0158703000
_diffrn_radiation_monochromator mirror
_diffrn_radiation_type 'Cu K\a'
_diffrn_radiation_wavelength 1.5418
_diffrn_reflns_av_R_equivalents 0.0400
_diffrn_reflns_av_unetI/netI 0.0257
_diffrn_reflns_limit_h_max 6
_diffrn_reflns_limit_h_min -6
_diffrn_reflns_limit_k_max 9
_diffrn_reflns_limit_k_min -9
_diffrn_reflns_limit_l_max 24
_diffrn_reflns_limit_l_min -24
_diffrn_reflns_number 8205
_diffrn_reflns_theta_full 62.78
_diffrn_reflns_theta_max 62.78
_diffrn_reflns_theta_min 4.12
_diffrn_source 'Enhance Ultra (Cu) X-ray Source'
_diffrn_source_current n/a
_diffrn_source_voltage n/a
_exptl_absorpt_coefficient_mu 0.848
_exptl_absorpt_correction_T_max 1.00000
_exptl_absorpt_correction_T_min 0.67421
_exptl_absorpt_correction_type multi-scan
_exptl_absorpt_process_details
;
CrysAlisPro, Agilent Technologies,
Version 1.171.36.24 (release 03-12-2012 CrysAlis171 .NET)
(compiled Dec  3 2012,18:21:49)
Empirical absorption correction using spherical harmonics,
 implemented in SCALE3 ABSPACK scaling algorithm.
;
_exptl_crystal_density_diffrn 1.434
_exptl_crystal_density_method 'not measured'
_exptl_crystal_F_000 472
_refine_diff_density_max 0.130
_refine_diff_density_min -0.121
_refine_diff_density_rms 0.030
_refine_ls_abs_structure_details 'Flack H D (1983), Acta Cryst. A39, 876-881'
_refine_ls_abs_structure_Flack 0.0(3)
_refine_ls_extinction_method none
_refine_ls_goodness_of_fit_ref 1.107
_refine_ls_hydrogen_treatment mixed
_refine_ls_matrix_type full
_refine_ls_number_parameters 146
_refine_ls_number_reflns 1647
_refine_ls_number_restraints 0
_refine_ls_restrained_S_all 1.107
_refine_ls_R_factor_all 0.0316
_refine_ls_R_factor_gt 0.0286
_refine_ls_shift/su_max 0.001
_refine_ls_shift/su_mean 0.000
_refine_ls_structure_factor_coef Fsqd
_refine_ls_weighting_details 'calc w=1/[\s^2^(Fo^2^)+(0.0291P)^2^+0.1886P] where P=(Fo^2^+2Fc^2^)/3'
_refine_ls_weighting_scheme calc
_refine_ls_wR_factor_gt 0.0672
_refine_ls_wR_factor_ref 0.0691
_reflns_number_gt 1553
_reflns_number_total 1647
_reflns_threshold_expression >2sigma(I)
_cod_data_source_file c4cc02575j3.cif
_cod_data_source_block wuzhenlong_0413fu
_cod_database_code 7115444
_chemical_oxdiff_formula CHNO
_reflns_odcompleteness_completeness 99.80
_reflns_odcompleteness_iscentric 1
_reflns_odcompleteness_theta 61.08

loop_
_space_group_symop_id
_space_group_symop_operation_xyz
1 'x, y, z'
2 '-x+1/2, -y, z+1/2'
3 'x+1/2, -y+1/2, -z'
4 '-x, y+1/2, -z+1/2'

loop_
_atom_site_label
_atom_site_type_symbol
_atom_site_fract_x
_atom_site_fract_y
_atom_site_fract_z
_atom_site_U_iso_or_equiv
_atom_site_adp_type
_atom_site_occupancy
_atom_site_symmetry_multiplicity
_atom_site_calc_flag
_atom_site_refinement_flags
O1 O 0.2371(2) 0.59131(15) 0.05987(5) 0.0327(3) Uani 1 1 d .
H1 H 0.0987 0.5980 0.0670 0.049 Uiso 1 1 calc R
N2 N 0.7529(3) 0.57192(15) 0.07763(6) 0.0244(3) Uani 1 1 d .
O3 O 0.6524(2) 0.52302(14) 0.24697(5) 0.0295(3) Uani 1 1 d .
C4 C 0.3686(3) 0.6161(2) 0.16863(8) 0.0282(4) Uani 1 1 d .
H4A H 0.2993 0.6899 0.1985 0.034 Uiso 1 1 calc R
H4B H 0.2841 0.5143 0.1695 0.034 Uiso 1 1 calc R
O5 O 0.8474(2) 0.59836(17) 0.33263(6) 0.0444(4) Uani 1 1 d .
C6 C 0.8440(3) 0.7674(2) 0.23972(8) 0.0321(4) Uani 1 1 d .
H6 H 0.9343 0.8563 0.2508 0.039 Uiso 1 1 calc R
C7 C 0.7221(3) 0.83738(19) 0.12513(8) 0.0300(4) Uani 1 1 d .
H7A H 0.8728 0.8698 0.1101 0.036 Uiso 1 1 calc R
H7B H 0.6286 0.9342 0.1306 0.036 Uiso 1 1 calc R
C8 C 0.7400(3) 0.47838(18) 0.13717(7) 0.0238(4) Uani 1 1 d .
H8 H 0.8980 0.4602 0.1516 0.029 Uiso 1 1 calc R
C9 C 0.3596(3) 0.6912(2) 0.10239(7) 0.0277(4) Uani 1 1 d .
H9 H 0.2817 0.7967 0.1049 0.033 Uiso 1 1 calc R
C10 C 0.6071(3) 0.7195(2) 0.07909(8) 0.0266(4) Uani 1 1 d .
H10 H 0.6029 0.7689 0.0376 0.032 Uiso 1 1 calc R
C11 C 0.7914(3) 0.6285(2) 0.28004(9) 0.0327(4) Uani 1 1 d .
C12 C 0.7395(4) 0.2886(2) 0.05602(8) 0.0339(4) Uani 1 1 d .
H12A H 0.6558 0.2056 0.0332 0.041 Uiso 1 1 calc R
H12B H 0.9006 0.2582 0.0583 0.041 Uiso 1 1 calc R
C13 C 0.6384(4) 0.3133(2) 0.12062(8) 0.0324(4) Uani 1 1 d .
H13A H 0.6885 0.2293 0.1493 0.039 Uiso 1 1 calc R
H13B H 0.4715 0.3164 0.1196 0.039 Uiso 1 1 calc R
C14 C 0.7100(3) 0.4551(2) 0.02593(8) 0.0296(4) Uani 1 1 d .
H14A H 0.8202 0.4705 -0.0075 0.036 Uiso 1 1 calc R
H14B H 0.5557 0.4680 0.0094 0.036 Uiso 1 1 calc R
C15 C 0.6203(3) 0.5866(2) 0.18513(7) 0.0241(4) Uani 1 1 d .
C16 C 0.7431(3) 0.74659(18) 0.18516(8) 0.0268(4) Uani 1 1 d .

loop_
_atom_site_aniso_label
_atom_site_aniso_U_11
_atom_site_aniso_U_22
_atom_site_aniso_U_33
_atom_site_aniso_U_23
_atom_site_aniso_U_13
_atom_site_aniso_U_12
O1 0.0213(6) 0.0445(7) 0.0322(6) -0.0009(5) -0.0023(6) 0.0003(7)
N2 0.0226(7) 0.0252(7) 0.0254(7) 0.0003(6) 0.0008(6) 0.0001(7)
O3 0.0277(7) 0.0359(6) 0.0249(6) 0.0019(5) -0.0023(5) 0.0000(5)
C4 0.0203(9) 0.0358(9) 0.0284(9) 0.0023(8) 0.0036(8) -0.0006(8)
O5 0.0434(8) 0.0608(9) 0.0291(7) -0.0083(6) -0.0093(6) 0.0098(7)
C6 0.0244(9) 0.0317(9) 0.0402(10) -0.0147(8) -0.0003(8) 0.0011(8)
C7 0.0249(10) 0.0233(8) 0.0418(10) 0.0000(7) 0.0053(9) -0.0023(8)
C8 0.0198(8) 0.0241(8) 0.0273(8) 0.0018(6) -0.0015(8) 0.0002(8)
C9 0.0227(9) 0.0286(9) 0.0316(9) 0.0016(7) -0.0004(8) 0.0023(8)
C10 0.0249(10) 0.0265(9) 0.0284(9) 0.0057(7) 0.0003(7) 0.0016(8)
C11 0.0235(11) 0.0431(10) 0.0314(10) -0.0110(8) -0.0017(8) 0.0080(8)
C12 0.0343(10) 0.0297(9) 0.0377(10) -0.0086(8) -0.0033(10) 0.0002(9)
C13 0.0344(10) 0.0250(8) 0.0377(10) -0.0001(8) -0.0010(9) -0.0036(9)
C14 0.0264(10) 0.0361(9) 0.0263(8) -0.0062(7) -0.0009(7) 0.0004(8)
C15 0.0225(9) 0.0275(8) 0.0224(8) 0.0001(7) -0.0003(7) -0.0024(7)
C16 0.0199(8) 0.0253(8) 0.0352(9) -0.0064(7) 0.0027(9) 0.0028(8)

loop_
_atom_type_symbol
_atom_type_description
_atom_type_scat_dispersion_real
_atom_type_scat_dispersion_imag
_atom_type_scat_source
C C 0.0181 0.0091 'International Tables Vol C Tables 4.2.6.8 and 6.1.1.4'
H H 0.0000 0.0000 'International Tables Vol C Tables 4.2.6.8 and 6.1.1.4'
O O 0.0492 0.0322 'International Tables Vol C Tables 4.2.6.8 and 6.1.1.4'
N N 0.0311 0.0180 'International Tables Vol C Tables 4.2.6.8 and 6.1.1.4'

loop_
_geom_angle_atom_site_label_1
_geom_angle_atom_site_label_2
_geom_angle_atom_site_label_3
_geom_angle
C10 N2 C8 111.99(12)
C10 N2 C14 116.63(13)
C14 N2 C8 107.36(12)
C11 O3 C15 108.81(13)
C15 C4 C9 107.98(14)
C16 C6 C11 109.32(16)
C16 C7 C10 106.02(13)
N2 C8 C13 106.15(12)
N2 C8 C15 107.50(12)
C13 C8 C15 120.01(15)
O1 C9 C4 112.17(15)
O1 C9 C10 110.26(14)
C10 C9 C4 109.07(14)
N2 C10 C7 106.33(13)
N2 C10 C9 114.69(14)
C7 C10 C9 106.97(14)
O3 C11 C6 107.87(15)
O5 C11 O3 120.84(18)
O5 C11 C6 131.29(18)
C13 C12 C14 102.95(14)
C12 C13 C8 100.53(14)
N2 C14 C12 104.11(13)
O3 C15 C4 113.35(13)
O3 C15 C8 110.62(13)
O3 C15 C16 104.89(13)
C4 C15 C8 111.84(13)
C16 C15 C4 108.53(14)
C16 C15 C8 107.16(13)
C6 C16 C7 137.44(16)
C6 C16 C15 109.01(15)
C7 C16 C15 113.54(14)

loop_
_geom_bond_atom_site_label_1
_geom_bond_atom_site_label_2
_geom_bond_distance
O1 C9 1.419(2)
N2 C8 1.4938(19)
N2 C10 1.479(2)
N2 C14 1.489(2)
O3 C11 1.381(2)
O3 C15 1.4396(19)
C4 C9 1.552(2)
C4 C15 1.524(2)
O5 C11 1.201(2)
C6 C11 1.465(3)
C6 C16 1.322(2)
C7 C10 1.537(2)
C7 C16 1.495(2)
C8 C13 1.521(2)
C8 C15 1.528(2)
C9 C10 1.540(2)
C12 C13 1.520(2)
C12 C14 1.522(2)
C15 C16 1.495(2)
